data_7108747
loop_
_publ_author_name
'Takahiro Araki'
'Atsushi Kondo'
'Kazuyuki Maeda'

_publ_section_title
;
 The first lanthanide organophosphonate nanosheet by exfoliation of
 layered compounds
;
_journal_name_full Chem.Commun.
_journal_page_first 552
_journal_paper_doi 10.1039/c2cc36703c
_journal_volume 49
_journal_year 2013
_chemical_formula_sum 'C6 H3 La O11 P3'
_chemical_formula_weight 489.964
_chemical_name_systematic ' ?'
_space_group_IT_number 14
_symmetry_cell_setting monoclinic
_symmetry_Int_Tables_number 14
_symmetry_space_group_name_Hall '-P 2ybc'
_symmetry_space_group_name_H-M 'P 1 21/c 1'
_cell_angle_alpha 90
_cell_angle_beta 117.8512(6)
_cell_angle_gamma 90
_cell_formula_units_Z 4
_cell_length_a 9.6708(2)
_cell_length_b 16.3872(3)
_cell_length_c 9.2210(2)
_cell_volume 1292.05(5)
_computing_cell_refinement 'RIETAN-FP (Izumi and Momma, 2007)'
_computing_molecular_graphics 'VESTA (Momma and Izumi, 2008)'
_computing_structure_refinement 'RIETAN-FP (Izumi and Momma, 2007)'
_diffrn_ambient_temperature 300
_diffrn_radiation_wavelength 0.797880
_diffrn_source synchrotron
_exptl_crystal_density_diffrn 2.5188
_exptl_crystal_density_method 'not measured'
_exptl_crystal_F_000 944.00
_pd_calc_method 'Rietveld Refinement'
_pd_instr_location ' ?'
_pd_meas_2theta_range_inc 0.0100
_pd_meas_2theta_range_max 73.0000
_pd_meas_2theta_range_min 3.0000
_pd_meas_number_of_points 7001
_pd_meas_scan_method step
_pd_proc_2theta_range_inc 0.0100
_pd_proc_2theta_range_max 50.0000
_pd_proc_2theta_range_min 5.0000
_pd_proc_ls_background_function 'Legendre polynomials'
_pd_proc_ls_pref_orient_corr ' ?'
_pd_proc_ls_profile_function 'split pseudo-Voigt function'
_pd_proc_ls_prof_R_factor 0.03397
_pd_proc_ls_prof_wR_expected 0.02810
_pd_proc_ls_prof_wR_factor 0.04363
_pd_spec_mounting ' ?'
_pd_spec_mount_mode reflection
_pd_spec_shape flat_sheet
_refine_diff_density_max 0.0
_refine_diff_density_min 0.0
_refine_ls_extinction_method none
_refine_ls_goodness_of_fit_all 1.5528
_refine_ls_matrix_type full
_refine_ls_number_constraints 21
_refine_ls_number_parameters 109
_refine_ls_number_restraints 0
_refine_ls_R_factor_all 0.00916
_refine_ls_R_Fsqd_factor 0.00924
_refine_ls_R_I_factor 0.01657
_refine_ls_shift/su_max 0.0
_refine_ls_weighting_details 1/<i>y</i>~i~
_refine_ls_weighting_scheme sigma
_cod_data_source_file c2cc36703c.txt
_cod_data_source_block single_phase
_cod_original_cell_volume 1292.03(4)
_cod_original_sg_symbol_H-M 'P 21/c'
_cod_database_code 7108747

loop_
_symmetry_equiv_pos_site_id
_symmetry_equiv_pos_as_xyz
1 x,y,z
2 -x,y+1/2,-z+1/2
3 -x,-y,-z
4 x,-y+1/2,z+1/2

loop_
_atom_site_label
_atom_site_fract_x
_atom_site_fract_y
_atom_site_fract_z
_atom_site_occupancy
_atom_site_symmetry_multiplicity
_atom_site_Wyckoff_symbol
_atom_site_adp_type
_atom_site_U_iso_or_equiv
_atom_site_type_symbol
LA1 0.2985(1) 0.16270(5) 0.8974(1) 1 4 e Uiso 0.0101(4) La
P2 0.1842(5) 0.1272(2) 0.2390(5) 1 4 e Uiso 0.0141(8) P
P3 0.5752(4) 0.3144(2) 0.2042(4) 1 4 e Uiso 0.0141(8) P
P4 0.6986(5) 0.4440(2) 0.7202(5) 1 4 e Uiso 0.0141(8) P
C5 0.6283(9) 0.3983(4) 0.1197(8) 1 4 e Uiso 0.0193(7) C
C6 0.703(1) 0.4511(4) 0.917(1) 1 4 e Uiso 0.0193(7) C
C7 0.2514(9) 0.0325(4) 0.3490(9) 1 4 e Uiso 0.0193(7) C
C8 0.243(1) 0.0216(4) 0.493(1) 1 4 e Uiso 0.0193(7) C
C9 0.635(1) 0.3889(5) 0.971(1) 1 4 e Uiso 0.0193(7) C
C10 0.6854(9) 0.4708(5) 0.210(1) 1 4 e Uiso 0.0193(7) C
O11 0.7692(9) 0.5193(4) 0.6919(9) 1 4 e Uiso 0.0193(7) O
O12 0.265(1) 0.1415(4) 0.1360(9) 1 4 e Uiso 0.0193(7) O
O13 0.522(1) 0.2450(5) 0.086(1) 1 4 e Uiso 0.0193(7) O
O14 0.991(1) 0.1387(4) 0.8058(8) 1 4 e Uiso 0.0386(7) O
O15 0.7918(8) 0.3643(4) 0.7226(8) 1 4 e Uiso 0.0289(7) O
O16 0.723(1) 0.2914(4) 0.366(1) 1 4 e Uiso 0.0289(7) O
O17 0.526(1) 0.0638(5) 1.0778(9) 1 4 e Uiso 0.0193(7) O
O18 0.095(1) 0.1849(5) 0.5789(9) 1 4 e Uiso 0.0386(7) O
O19 0.0060(7) 0.1153(4) 0.1174(8) 1 4 e Uiso 0.0289(7) O
O20 0.4507(9) 0.3415(4) 0.2538(7) 1 4 e Uiso 0.0193(7) O
O21 0.200(1) 0.1929(4) 0.3582(9) 1 4 e Uiso 0.0193(7) O
H22 0.303(2) -0.0246(6) 0.185(2) 1 4 e Uiso 0.0193(7) H
H23 0.20(1) 0.061(3) 0.532(8) 1 4 e Uiso 0.0193(7) H
H24 0.609(2) 0.1610(9) 0.419(2) 1 4 e Uiso 0.0193(7) H

loop_
_atom_type_symbol
_atom_type_description
_atom_type_scat_dispersion_real
_atom_type_scat_dispersion_imag
_atom_type_scat_source
La La -0.4479 3.0172 'International Tables for Crystallography, Vol. C'
C C 0.0033 0.0021 'International Tables for Crystallography, Vol. C'
O O 0.0113 0.0079 'International Tables for Crystallography, Vol. C'
P P 0.1127 0.1202 'International Tables for Crystallography, Vol. C'
H H 0.0000 0.0000 'International Tables for Crystallography, Vol. C'

loop_
_geom_angle_atom_site_label_1
_geom_angle_atom_site_label_2
_geom_angle_atom_site_label_3
_geom_angle
_geom_angle_site_symmetry_1
_geom_angle_site_symmetry_3
O12 P2 O19 106.8(5) 1_555 1_555
O12 P2 O21 116.8(5) 1_555 1_555
O21 P2 O19 108.3(6) 1_555 1_555
O12 P2 C7 109.4(4) 1_555 1_555
O21 P2 C7 108.7(4) 1_555 1_555
O19 P2 C7 106.39(9) 1_555 1_555
O13 P3 O20 112.6(2) 1_555 1_555
O20 P3 O16 106.45(9) 1_555 1_555
O13 P3 O16 111.5(5) 1_555 1_555
O20 P3 C5 109.6(5) 1_555 1_555
O13 P3 C5 110.1(4) 1_555 1_555
O16 P3 C5 106.4(1) 1_555 1_555
O11 P4 C6 109.0(4) 1_555 1_555
O11 P4 O15 112.47(9) 1_555 1_555
O15 P4 C6 107.2(4) 1_555 1_555
O11 P4 O17 108.3(5) 1_555 4_554
O17 P4 C6 111.2(5) 4_554 1_555
O17 P4 O15 108.7(5) 4_554 1_555
C9 C5 P3 119.8(5) 1_554 1_555
C10 C5 P3 120.5(4) 1_555 1_555
C10 C5 C9 119.1(1) 1_555 1_554
C8 C6 P4 119.1(1) 2_656 1_555
C9 C6 P4 120.8(7) 1_555 1_555
C8 C6 C9 119.7(7) 2_656 1_555
C10 C7 P2 120.3(6) 2_645 1_555
C8 C7 P2 119.1(1) 1_555 1_555
C8 C7 C10 120.6(6) 1_555 2_645
C7 C8 C6 120.9(1) 1_555 2_646
C5 C9 C6 120.1(7) 1_556 1_555
C5 C10 C7 119.6(6) 1_555 2_655
C5 C10 H22 120.9(1) 2_645 1_555
C7 C10 H22 118.8(6) 1_555 1_555
H24 C9 C5 119.1(1) 1_555 4_555
H24 C9 C6 120.1(7) 1_555 4_554
H23 C8 C7 120.9(3) 1_555 1_555
H23 C8 C6 118.2(4) 1_555 2_646

loop_
_geom_bond_atom_site_label_1
_geom_bond_atom_site_label_2
_geom_bond_distance
_geom_bond_site_symmetry_2
LA1 O12 2.395(6) 1_556
LA1 O20 2.397(8) 4_555
LA1 O13 2.447(9) 1_556
LA1 O11 2.474(7) 2_646
LA1 O21 2.515(7) 4_555
LA1 O17 2.609(9) 1_555
LA1 O18 2.689(8) 1_555
LA1 O14 2.712(8) 1_455
P2 O21 1.496(5) 1_555
P2 O12 1.503(5) 1_555
P2 O19 1.568(5) 1_555
P2 C7 1.801(8) 1_555
P3 O13 1.492(7) 1_555
P3 O20 1.539(9) 1_555
P3 O16 1.556(9) 1_555
P3 C5 1.770(6) 1_555
P4 O11 1.492(8) 1_555
P4 O17 1.576(8) 4_554
P4 O15 1.581(7) 1_555
P4 C6 1.799(9) 1_555
C5 C9 1.407(9) 1_554
C5 C10 1.409(8) 1_555
C6 C8 1.376(7) 2_656
C6 C9 1.426(7) 1_555
C7 C8 1.380(6) 1_555
C7 C10 1.416(6) 2_645
C8 H23 0.91(2) 1_555
C9 H24 0.92(1) 4_555
C10 H22 0.92(1) 2_655
